data_4511398
loop_
_publ_author_name
'He, Yan-Ping'
'Tan, Yan-Xi'
'Zhang, Jian'

_publ_section_title
;
 Organic Cation Templated Synthesis of Three
 Zinc--2,5-Thiophenedicarboxylate Frameworks for Selective Gas Sorption
;
_journal_issue 7
_journal_name_full 'Crystal Growth &amp; Design'
_journal_page_first 3493
_journal_paper_doi 10.1021/cg500436g
_journal_volume 14
_journal_year 2014
_chemical_formula_sum 'C24 H8 O16 S4 Zn3'
_chemical_formula_weight 876.79
_chemical_name_systematic
; 
 ? 
;
_space_group_IT_number 70
_symmetry_cell_setting orthorhombic
_symmetry_space_group_name_Hall '-F 2uv 2vw'
_symmetry_space_group_name_H-M 'F d d d :2'
_atom_sites_solution_hydrogens none
_atom_sites_solution_primary direct
_atom_sites_solution_secondary difmap
_audit_creation_method SHELXL-97
_cell_angle_alpha 90.00
_cell_angle_beta 90.00
_cell_angle_gamma 90.00
_cell_formula_units_Z 32
_cell_length_a 33.1272(12)
_cell_length_b 65.1158(10)
_cell_length_c 19.1804(3)
_cell_measurement_reflns_used 13050
_cell_measurement_temperature 100.00(11)
_cell_measurement_theta_max 25.4760
_cell_measurement_theta_min 2.8200
_cell_volume 41374.1(18)
_computing_cell_refinement 'Bruker XSCANS'
_computing_data_collection 'Bruker XSCANS'
_computing_data_reduction 'Bruker SHELXTL'
_computing_molecular_graphics 'Bruker SHELXTL'
_computing_publication_material 'Bruker SHELXTL'
_computing_structure_refinement 'SHELXL-97 (Sheldrick, 1997)'
_computing_structure_solution 'SHELXS-97 (Sheldrick, 1990)'
_diffrn_ambient_temperature 100.00(11)
_diffrn_detector_area_resol_mean none
_diffrn_measured_fraction_theta_full 0.998
_diffrn_measured_fraction_theta_max 0.998
_diffrn_measurement_device_type 'SuperNova, Dual, Cu at zero, Atlas'
_diffrn_measurement_method '\w scans'
_diffrn_radiation_monochromator mirror
_diffrn_radiation_source 'SuperNova (Mo) X-ray Source'
_diffrn_radiation_type MoK\a
_diffrn_radiation_wavelength 0.71073
_diffrn_reflns_av_R_equivalents 0.0388
_diffrn_reflns_av_sigmaI/netI 0.0423
_diffrn_reflns_limit_h_max 34
_diffrn_reflns_limit_h_min -32
_diffrn_reflns_limit_k_max 68
_diffrn_reflns_limit_k_min -65
_diffrn_reflns_limit_l_max 19
_diffrn_reflns_limit_l_min -20
_diffrn_reflns_number 23187
_diffrn_reflns_theta_full 22.00
_diffrn_reflns_theta_max 22.00
_diffrn_reflns_theta_min 2.45
_diffrn_standards_decay_% none
_diffrn_standards_interval_count none
_diffrn_standards_interval_time none
_diffrn_standards_number none
_exptl_absorpt_coefficient_mu 1.586
_exptl_absorpt_correction_T_max 1.00000
_exptl_absorpt_correction_T_min 0.35648
_exptl_absorpt_correction_type multi-scan
_exptl_absorpt_process_details none
_exptl_crystal_colour colourless
_exptl_crystal_density_diffrn 1.116
_exptl_crystal_density_meas 1.1157(1)
_exptl_crystal_density_method 'not measured'
_exptl_crystal_description block
_exptl_crystal_F_000 13632
_exptl_crystal_size_max 0.30
_exptl_crystal_size_mid 0.20
_exptl_crystal_size_min 0.20
_platon_squeeze_details
;

;
_refine_diff_density_max 1.224
_refine_diff_density_min -1.526
_refine_diff_density_rms 0.152
_refine_ls_extinction_method none
_refine_ls_goodness_of_fit_ref 1.042
_refine_ls_hydrogen_treatment none
_refine_ls_matrix_type full
_refine_ls_number_parameters 478
_refine_ls_number_reflns 6345
_refine_ls_number_restraints 568
_refine_ls_restrained_S_all 1.045
_refine_ls_R_factor_all 0.1258
_refine_ls_R_factor_gt 0.1166
_refine_ls_shift/su_max 0.017
_refine_ls_shift/su_mean 0.000
_refine_ls_structure_factor_coef Fsqd
_refine_ls_weighting_details 'calc w=1/[\s^2^(Fo^2^)+(0.1421P)^2^+2808.0000P] where P=(Fo^2^+2Fc^2^)/3'
_refine_ls_weighting_scheme calc
_refine_ls_wR_factor_gt 0.2954
_refine_ls_wR_factor_ref 0.3022
_reflns_number_gt 5440
_reflns_number_total 6345
_reflns_threshold_expression >2sigma(I)
_cod_data_source_file cg500436g_si_002.cif
_cod_data_source_block 1
_cod_depositor_comments
;
The following automatic conversions were performed:

'_symmetry_cell_setting' value 'Orthorhombic' changed to
'orthorhombic' according to
/usr/data/users/saulius/crontab/automatic-downloads/rss-feeds/ACS/lib/dictionaries/cif_core.dic
dictionary named 'cif_core.dic' version 2.4.2 from 2011-04-26.

Automatic conversion script
Id: cif_fix_values 2281 2013-09-26 08:29:07Z andrius 

 Adding full bibliography for 4511398--4511400.cif.
;
_cod_original_sg_symbol_H-M Fddd
_cod_database_code 4511398

loop_
_symmetry_equiv_pos_as_xyz
'x, y, z'
'-x+1/4, -y+1/4, z'
'x, -y+1/4, -z+1/4'
'-x+1/4, y, -z+1/4'
'x, y+1/2, z+1/2'
'-x+1/4, -y+3/4, z+1/2'
'x, -y+3/4, -z+3/4'
'-x+1/4, y+1/2, -z+3/4'
'x+1/2, y, z+1/2'
'-x+3/4, -y+1/4, z+1/2'
'x+1/2, -y+1/4, -z+3/4'
'-x+3/4, y, -z+3/4'
'x+1/2, y+1/2, z'
'-x+3/4, -y+3/4, z'
'x+1/2, -y+3/4, -z+1/4'
'-x+3/4, y+1/2, -z+1/4'
'-x, -y, -z'
'x-1/4, y-1/4, -z'
'-x, y-1/4, z-1/4'
'x-1/4, -y, z-1/4'
'-x, -y+1/2, -z+1/2'
'x-1/4, y+1/4, -z+1/2'
'-x, y+1/4, z+1/4'
'x-1/4, -y+1/2, z+1/4'
'-x+1/2, -y, -z+1/2'
'x+1/4, y-1/4, -z+1/2'
'-x+1/2, y-1/4, z+1/4'
'x+1/4, -y, z+1/4'
'-x+1/2, -y+1/2, -z'
'x+1/4, y+1/4, -z'
'-x+1/2, y+1/4, z-1/4'
'x+1/4, -y+1/2, z-1/4'

loop_
_atom_site_label
_atom_site_type_symbol
_atom_site_fract_x
_atom_site_fract_y
_atom_site_fract_z
_atom_site_U_iso_or_equiv
_atom_site_adp_type
_atom_site_occupancy
_atom_site_symmetry_multiplicity
_atom_site_calc_flag
_atom_site_refinement_flags
Zn1 Zn 0.50213(4) 0.057929(19) 0.31253(7) 0.0377(4) Uani 1 1 d .
Zn2 Zn 0.26950(4) -0.00923(2) 0.00879(7) 0.0400(5) Uani 1 1 d U
Zn3 Zn 0.24480(5) 0.04157(3) -0.01375(10) 0.0716(7) Uani 1 1 d U
S1 S 0.39099(13) 0.02133(6) 0.1297(2) 0.0684(11) Uani 1 1 d .
S2 S 0.49482(17) 0.12816(8) 0.3992(3) 0.1009(16) Uani 1 1 d U
S3 S 0.1293(18) 0.02666(13) 0.124(3) 0.088(8) Uani 0.50 1 d P
S4 S 0.6292(7) 0.03565(7) 0.1324(12) 0.025(3) Uani 0.50 1 d PU
S6 S 0.5153(3) -0.00494(13) 0.4720(4) 0.071(2) Uani 0.50 1 d P
S5 S 0.2711(3) -0.00630(12) -0.2320(4) 0.065(2) Uani 0.50 1 d P
O1 O 0.3153(3) 0.00870(14) 0.0483(5) 0.064(2) Uani 1 1 d U
O2 O 0.2926(3) 0.04179(16) 0.0403(6) 0.077(2) Uani 1 1 d U
O12 O 0.5476(3) 0.06144(15) 0.2488(5) 0.071(2) Uani 1 1 d U
O11 O 0.5597(3) 0.02846(13) 0.2203(5) 0.059(2) Uani 1 1 d U
O3 O 0.4559(3) 0.05427(17) 0.2492(6) 0.081(2) Uani 1 1 d U
O4 O 0.4703(3) 0.02358(16) 0.2061(6) 0.074(2) Uani 1 1 d U
O16 O 0.4696(4) 0.0421(2) 0.4069(7) 0.097(3) Uani 1 1 d U
O6 O 0.4748(5) 0.1724(2) 0.4184(8) 0.118(4) Uani 1 1 d U
O15 O 0.5212(3) 0.02981(15) 0.3550(5) 0.069(2) Uani 1 1 d U
O14 O 0.2692(4) 0.01042(17) -0.0794(6) 0.082(2) Uani 1 1 d U
O13 O 0.2257(4) 0.0326(2) -0.1146(7) 0.101(3) Uani 1 1 d U
O10 O 0.2234(4) 0.00292(17) 0.0623(6) 0.083(2) Uani 1 1 d U
O9 O 0.1972(4) 0.03206(17) 0.0363(7) 0.088(2) Uani 1 1 d U
O8 O 0.4935(3) 0.08619(16) 0.3435(6) 0.081(2) Uani 1 1 d U
O7 O 0.5485(4) 0.0752(2) 0.4062(7) 0.104(3) Uani 1 1 d U
O5 O 0.5228(5) 0.1807(2) 0.4765(9) 0.121(4) Uani 1 1 d U
C18 C 0.5665(4) 0.04749(17) 0.2173(7) 0.050(3) Uani 1 1 d U
C15 C 0.1953(4) 0.01492(19) 0.0635(7) 0.051(3) Uani 1 1 d U
C5 C 0.3180(4) 0.0275(2) 0.0605(8) 0.064(3) Uani 1 1 d U
C1 C 0.3516(4) 0.0352(2) 0.1030(8) 0.062(3) Uani 1 1 d U
C16 C 0.5973(4) 0.05373(17) 0.1655(8) 0.053(3) Uani 1 1 d U
C6 C 0.4490(4) 0.0400(2) 0.2123(8) 0.061(3) Uani 1 1 d U
C13 C 0.1572(4) 0.00963(19) 0.0954(7) 0.051(3) Uani 1 1 d U
C12 C 0.5263(6) 0.0901(3) 0.3912(11) 0.088(3) Uani 1 1 d U
C2 C 0.3569(4) 0.0546(2) 0.1259(8) 0.062(2) Uani 1 1 d U
C4 C 0.4119(4) 0.0416(2) 0.1720(8) 0.063(3) Uani 1 1 d U
C10 C 0.5262(6) 0.1096(3) 0.4209(11) 0.092(3) Uani 1 1 d U
C14 C 0.1448(5) -0.0097(2) 0.1049(9) 0.072(3) Uani 1 1 d U
C17 C 0.6102(4) 0.07330(19) 0.1502(9) 0.065(3) Uani 1 1 d U
C7 C 0.5175(6) 0.1428(3) 0.4292(11) 0.092(3) Uani 1 1 d U
C3 C 0.3874(5) 0.0585(2) 0.1663(9) 0.071(3) Uani 1 1 d U
C9 C 0.5578(6) 0.1165(3) 0.4638(11) 0.098(3) Uani 1 1 d U
C8 C 0.5513(6) 0.1390(3) 0.4749(11) 0.098(3) Uani 1 1 d U
C11 C 0.5059(7) 0.1671(3) 0.4556(13) 0.101(4) Uani 1 1 d U
C21 C 0.2484(4) 0.0170(2) -0.1260(7) 0.056(3) Uani 1 1 d U
C20 C 0.2439(9) 0.0140(5) -0.1986(14) 0.053(4) Uani 0.50 1 d PU
C20A C 0.2524(9) 0.0018(5) -0.1879(15) 0.054(4) Uani 0.50 1 d PU
C24 C 0.4958(5) 0.0296(2) 0.4034(8) 0.062(3) Uani 1 1 d U
C23A C 0.5488(9) 0.0007(4) 0.4585(14) 0.055(4) Uani 0.50 1 d PU
C23 C 0.4487(9) 0.0146(4) 0.4965(14) 0.057(4) Uani 0.50 1 d PU
C22A C 0.5152(9) 0.0139(4) 0.4608(14) 0.054(4) Uani 0.50 1 d PU
C22 C 0.4821(10) 0.0130(4) 0.4533(15) 0.059(4) Uani 0.50 1 d PU
C19A C 0.2204(9) 0.0238(4) -0.2398(14) 0.057(4) Uani 0.50 1 d PU
C19 C 0.2783(9) -0.0152(4) -0.1854(15) 0.056(4) Uani 0.50 1 d PU

loop_
_atom_site_aniso_label
_atom_site_aniso_U_11
_atom_site_aniso_U_22
_atom_site_aniso_U_33
_atom_site_aniso_U_23
_atom_site_aniso_U_13
_atom_site_aniso_U_12
Zn1 0.0403(8) 0.0290(8) 0.0438(8) -0.0088(6) 0.0078(6) 0.0018(6)
Zn2 0.0497(9) 0.0325(8) 0.0377(8) 0.0027(6) 0.0013(6) 0.0105(6)
Zn3 0.0481(10) 0.0762(13) 0.0904(14) 0.0476(11) -0.0133(9) -0.0135(8)
S1 0.076(3) 0.060(2) 0.069(2) 0.0019(19) -0.012(2) 0.0008(19)
S2 0.112(4) 0.081(3) 0.110(4) -0.015(3) 0.018(3) 0.006(3)
S3 0.06(2) 0.054(4) 0.147(8) 0.030(14) 0.038(9) -0.015(11)
S4 0.023(8) 0.023(2) 0.029(8) 0.000(3) -0.015(5) 0.002(3)
S6 0.097(6) 0.063(5) 0.053(4) -0.008(4) 0.032(4) -0.004(4)
S5 0.084(6) 0.059(5) 0.053(4) 0.013(4) -0.003(4) 0.019(4)
O1 0.067(5) 0.043(4) 0.083(5) 0.008(4) -0.007(4) 0.003(4)
O2 0.080(4) 0.060(4) 0.093(5) 0.009(4) -0.007(4) 0.001(4)
O12 0.076(4) 0.058(4) 0.078(4) -0.016(4) 0.022(4) -0.006(4)
O11 0.063(4) 0.047(4) 0.068(5) -0.008(4) 0.021(4) -0.009(4)
O3 0.085(4) 0.069(4) 0.089(4) -0.011(4) 0.001(4) 0.002(4)
O4 0.076(4) 0.072(4) 0.074(4) -0.013(4) -0.005(4) -0.006(4)
O16 0.094(5) 0.082(5) 0.114(5) -0.016(4) 0.016(4) -0.001(4)
O6 0.126(8) 0.100(7) 0.128(8) -0.035(6) -0.018(7) 0.003(6)
O15 0.074(4) 0.062(4) 0.071(4) -0.006(4) 0.011(4) 0.000(4)
O14 0.090(5) 0.069(4) 0.087(5) 0.013(4) -0.008(4) -0.018(4)
O13 0.106(5) 0.083(5) 0.113(5) 0.015(4) 0.015(5) 0.002(4)
O10 0.085(4) 0.063(4) 0.101(5) 0.012(4) 0.018(4) 0.000(4)
O9 0.091(5) 0.068(5) 0.104(5) 0.018(4) 0.013(5) -0.007(4)
O8 0.090(5) 0.061(5) 0.092(5) -0.027(4) 0.025(5) 0.003(4)
O7 0.114(6) 0.090(6) 0.107(6) -0.020(5) 0.005(5) 0.012(5)
O5 0.128(8) 0.085(7) 0.149(8) -0.056(6) 0.023(7) -0.019(6)
C18 0.051(6) 0.023(5) 0.077(7) -0.006(5) 0.027(5) -0.001(5)
C15 0.055(6) 0.033(5) 0.064(6) 0.009(5) 0.007(5) -0.005(5)
C5 0.060(6) 0.061(6) 0.070(6) -0.007(5) -0.010(5) -0.003(5)
C1 0.051(5) 0.062(5) 0.073(6) -0.006(5) -0.002(5) -0.003(5)
C16 0.054(6) 0.021(5) 0.083(7) -0.009(5) 0.032(5) -0.014(5)
C6 0.057(5) 0.061(6) 0.065(6) -0.012(5) -0.009(5) 0.002(5)
C13 0.055(6) 0.037(5) 0.060(6) -0.001(5) 0.020(5) -0.004(5)
C12 0.086(6) 0.069(6) 0.109(7) -0.031(6) 0.024(6) 0.000(6)
C2 0.055(4) 0.060(5) 0.071(5) -0.016(4) -0.003(4) -0.009(4)
C4 0.053(5) 0.063(5) 0.071(5) -0.012(5) -0.004(5) -0.001(5)
C10 0.091(6) 0.072(6) 0.113(7) -0.029(6) 0.023(6) -0.006(6)
C14 0.069(6) 0.054(5) 0.093(6) 0.007(5) 0.022(5) -0.005(5)
C17 0.062(6) 0.035(5) 0.097(7) -0.004(5) 0.044(6) -0.004(5)
C7 0.084(6) 0.079(5) 0.114(6) -0.015(5) 0.022(5) -0.011(5)
C3 0.062(5) 0.072(5) 0.078(5) -0.014(5) -0.006(5) 0.007(4)
C9 0.096(6) 0.083(6) 0.116(7) -0.030(6) 0.019(6) -0.008(5)
C8 0.094(6) 0.084(6) 0.116(7) -0.029(6) 0.023(6) -0.011(5)
C11 0.095(7) 0.087(7) 0.121(8) -0.031(7) 0.025(6) -0.009(6)
C21 0.063(7) 0.059(7) 0.047(6) 0.000(5) -0.001(5) 0.021(6)
C20 0.061(8) 0.057(8) 0.041(6) -0.007(7) -0.009(6) 0.013(7)
C20A 0.062(8) 0.059(8) 0.042(7) -0.007(7) -0.006(6) 0.016(7)
C24 0.086(7) 0.041(5) 0.060(6) 0.008(5) 0.019(6) 0.005(5)
C23A 0.073(7) 0.042(6) 0.050(7) 0.008(6) 0.012(7) 0.003(6)
C23 0.076(7) 0.044(6) 0.052(7) 0.005(6) 0.012(7) 0.006(6)
C22A 0.070(7) 0.043(6) 0.050(6) 0.004(5) 0.011(6) 0.006(6)
C22 0.077(7) 0.046(6) 0.053(7) 0.006(6) 0.016(7) 0.004(6)
C19A 0.064(8) 0.061(8) 0.045(7) -0.006(7) -0.004(6) 0.020(7)
C19 0.065(8) 0.059(8) 0.045(7) -0.005(7) -0.007(6) 0.019(7)

loop_
_atom_type_symbol
_atom_type_description
_atom_type_scat_dispersion_real
_atom_type_scat_dispersion_imag
_atom_type_scat_source
C C 0.0033 0.0016 'International Tables Vol C Tables 4.2.6.8 and 6.1.1.4'
H H 0.0000 0.0000 'International Tables Vol C Tables 4.2.6.8 and 6.1.1.4'
O O 0.0106 0.0060 'International Tables Vol C Tables 4.2.6.8 and 6.1.1.4'
S S 0.1246 0.1234 'International Tables Vol C Tables 4.2.6.8 and 6.1.1.4'
Zn Zn 0.2839 1.4301 'International Tables Vol C Tables 4.2.6.8 and 6.1.1.4'

loop_
_geom_angle_atom_site_label_1
_geom_angle_atom_site_label_2
_geom_angle_atom_site_label_3
_geom_angle
_geom_angle_site_symmetry_1
_geom_angle_site_symmetry_3
O12 Zn1 O8 101.1(4) . .
O12 Zn1 O3 103.2(5) . .
O8 Zn1 O3 100.8(5) . .
O12 Zn1 O15 96.5(4) . .
O8 Zn1 O15 138.3(5) . .
O3 Zn1 O15 111.6(4) . .
O12 Zn1 O16 152.8(5) . .
O8 Zn1 O16 96.4(5) . .
O3 Zn1 O16 93.8(5) . .
O15 Zn1 O16 57.1(4) . .
O12 Zn1 C24 125.2(5) . .
O8 Zn1 C24 117.5(5) . .
O3 Zn1 C24 105.7(5) . .
O15 Zn1 C24 29.3(4) . .
O16 Zn1 C24 27.9(4) . .
O11 Zn2 O10 163.3(4) 20 .
O11 Zn2 O1 90.0(4) 20 .
O10 Zn2 O1 98.6(4) . .
O11 Zn2 O14 95.0(4) 20 .
O10 Zn2 O14 99.6(5) . .
O1 Zn2 O14 87.4(4) . .
O11 Zn2 O4 93.5(4) 20 20
O10 Zn2 O4 80.4(5) . 20
O1 Zn2 O4 170.3(4) . 20
O14 Zn2 O4 83.3(4) . 20
O11 Zn2 O15 85.0(4) 20 20
O10 Zn2 O15 80.6(4) . 20
O1 Zn2 O15 91.0(4) . 20
O14 Zn2 O15 178.4(4) . 20
O4 Zn2 O15 98.3(4) 20 20
O2 Zn3 O5 107.6(6) . 10_554
O2 Zn3 O9 114.2(5) . .
O5 Zn3 O9 95.9(6) 10_554 .
O2 Zn3 O13 138.8(5) . .
O5 Zn3 O13 94.5(6) 10_554 .
O9 Zn3 O13 96.9(5) . .
C1 S1 C4 92.6(7) . .
C7 S2 C10 93.4(11) . .
S3 S3 C13 130(9) 4 .
S3 S3 C13 42(7) 4 4
C13 S3 C13 94.6(10) . 4
S4 S4 C16 86(6) 4_655 4_655
S4 S4 C16 80(6) 4_655 .
C16 S4 C16 90.4(8) 4_655 .
C23A S6 C22A 70.3(19) . .
C23A S6 C23 58.0(17) . 17_656
C22A S6 C23 119.4(19) . 17_656
C23A S6 C22 104.8(19) . 17_656
C22A S6 C22 120.0(18) . 17_656
C23 S6 C22 54.9(15) 17_656 17_656
C23A S6 S6 127.2(16) . 17_656
C22A S6 S6 73.7(14) . 17_656
C23 S6 S6 113.9(13) 17_656 17_656
C22 S6 S6 63.1(12) 17_656 17_656
C23A S6 C22 110.8(17) . .
C22A S6 C22 42.3(16) . .
C23 S6 C22 158.6(17) 17_656 .
C22 S6 C22 119.1(12) 17_656 .
S6 S6 C22 56.0(11) 17_656 .
C23A S6 C22A 143.3(18) . 17_656
C22A S6 C22A 117.1(13) . 17_656
C23 S6 C22A 91.3(15) 17_656 17_656
C22 S6 C22A 38.9(14) 17_656 17_656
S6 S6 C22A 43.4(10) 17_656 17_656
C22 S6 C22A 90.7(13) . 17_656
C19 S5 C20A 76(2) . .
C19 S5 C19A 80.1(19) . 25_554
C20A S5 C19A 145(2) . 25_554
C19 S5 C20 128(2) . 25_554
C20A S5 C20 127.8(19) . 25_554
C19A S5 C20 53.6(17) 25_554 25_554
C19 S5 C20 102.6(18) . .
C20A S5 C20 27.2(17) . .
C19A S5 C20 161.0(18) 25_554 .
C20 S5 C20 114.3(12) 25_554 .
C19 S5 C20A 155(2) . 25_554
C20A S5 C20A 108.9(15) . 25_554
C19A S5 C20A 82.8(16) 25_554 25_554
C20 S5 C20A 29.8(12) 25_554 25_554
C20 S5 C20A 88.0(12) . 25_554
C19 S5 S5 137.8(18) . 25_554
C20A S5 S5 69.8(15) . 25_554
C19A S5 S5 114.7(14) 25_554 25_554
C20 S5 S5 63.1(12) 25_554 25_554
C20 S5 S5 51.2(10) . 25_554
C20A S5 S5 39.1(10) 25_554 25_554
C5 O1 Zn2 132.7(9) . .
C5 O2 Zn3 133.9(10) . .
C18 O12 Zn1 126.9(9) . .
C18 O11 Zn2 139.6(8) . 28
C6 O3 Zn1 127.7(11) . .
C6 O4 Zn2 137.8(9) . 28
C24 O16 Zn1 85.5(10) . .
C24 O15 Zn1 95.4(9) . .
C24 O15 Zn2 125.2(10) . 28
Zn1 O15 Zn2 101.0(4) . 28
C21 O14 Zn2 143.8(11) . .
C21 O13 Zn3 101.4(10) . .
C15 O10 Zn2 148.0(11) . .
C15 O9 Zn3 122.5(10) . .
C12 O8 Zn1 104.4(10) . .
C11 O5 Zn3 129.1(18) . 10
O11 C18 O12 126.8(11) . .
O11 C18 C16 115.0(10) . .
O12 C18 C16 117.9(10) . .
O10 C15 O9 122.3(13) . .
O10 C15 C13 121.6(12) . .
O9 C15 C13 116.0(13) . .
O1 C5 O2 126.3(13) . .
O1 C5 C1 119.4(14) . .
O2 C5 C1 114.3(13) . .
C2 C1 C5 126.6(14) . .
C2 C1 S1 107.7(11) . .
C5 C1 S1 125.6(11) . .
C17 C16 C18 127.7(11) . .
C17 C16 S4 112.8(11) . 4_655
C18 C16 S4 119.5(10) . 4_655
C17 C16 S4 111.6(11) . .
C18 C16 S4 119.2(11) . .
S4 C16 S4 13.4(12) 4_655 .
O3 C6 O4 126.6(14) . .
O3 C6 C4 115.0(14) . .
O4 C6 C4 118.4(13) . .
C14 C13 C15 123.5(13) . .
C14 C13 S3 116.3(18) . .
C15 C13 S3 120.2(16) . .
C14 C13 S3 109.8(14) . 4
C15 C13 S3 126.8(15) . 4
S3 C13 S3 7(3) . 4
O7 C12 C10 128(2) . .
O7 C12 O8 116.9(15) . .
C10 C12 O8 114.8(17) . .
C3 C2 C1 118.4(15) . .
C3 C4 C6 127.0(14) . .
C3 C4 S1 110.1(11) . .
C6 C4 S1 122.7(11) . .
C9 C10 C12 122.2(19) . .
C9 C10 S2 112.5(14) . .
C12 C10 S2 124.5(17) . .
C13 C14 C14 109.6(9) . 4
C17 C17 C16 111.8(8) 4_655 .
S2 C7 C8 125.2(17) . .
S2 C7 C11 131.3(17) . .
C8 C7 C11 98.6(16) . .
C2 C3 C4 110.8(14) . .
C10 C9 C8 106.9(19) . .
C7 C8 C9 100.9(17) . .
O5 C11 O6 113(2) . .
O5 C11 C7 137(2) . .
O6 C11 C7 105.0(18) . .
O14 C21 O13 119.2(14) . .
O14 C21 C20 138.0(18) . .
O13 C21 C20 102.3(17) . .
O14 C21 C20A 107.1(16) . .
O13 C21 C20A 133.3(17) . .
C20 C21 C20A 33.7(13) . .
C20A C20 C19A 143(4) . .
C20A C20 C21 82(3) . .
C19A C20 C21 127(3) . .
C20A C20 S5 91(3) . 25_554
C19A C20 S5 54.5(16) . 25_554
C21 C20 S5 162(3) . 25_554
C20A C20 S5 38(2) . .
C19A C20 S5 118(2) . .
C21 C20 S5 114(2) . .
S5 C20 S5 65.7(12) 25_554 .
C20 C20A S5 114(4) . .
C20 C20A C19 159(4) . .
S5 C20A C19 49.1(17) . .
C20 C20A C21 65(3) . .
S5 C20A C21 152(3) . .
C19 C20A C21 122(2) . .
C20 C20A S5 60(3) . 25_554
S5 C20A S5 71.1(15) . 25_554
C19 C20A S5 116(2) . 25_554
C21 C20A S5 122(2) . 25_554
C20 C20A C19A 22(2) . .
S5 C20A C19A 104(2) . .
C19 C20A C19A 153(2) . .
C21 C20A C19A 83.3(17) . .
S5 C20A C19A 38.9(10) 25_554 .
O16 C24 O15 121.6(14) . .
O16 C24 C22 103.5(17) . .
O15 C24 C22 132.7(16) . .
O16 C24 C22A 132.5(16) . .
O15 C24 C22A 104.1(15) . .
C22 C24 C22A 40.9(14) . .
O16 C24 Zn1 66.7(9) . .
O15 C24 Zn1 55.2(7) . .
C22 C24 Zn1 167.1(16) . .
C22A C24 Zn1 152.0(14) . .
S6 C23A C23 72(2) . 17_656
S6 C23A C22A 56.5(18) . .
C23 C23A C22A 119(3) 17_656 .
C23A C23 C22 106(3) 17_656 .
C23A C23 S6 50.2(17) 17_656 17_656
C22 C23 S6 64.4(18) . 17_656
C22 C22A S6 89(3) . .
C22 C22A C23A 138(3) . .
S6 C22A C23A 53.2(16) . .
C22 C22A C24 64(2) . .
S6 C22A C24 137(2) . .
C23A C22A C24 132(2) . .
C22 C22A S6 60(2) . 17_656
S6 C22A S6 62.9(13) . 17_656
C23A C22A S6 106(2) . 17_656
C24 C22A S6 118.8(19) . 17_656
C22A C22 C23 135(3) . .
C22A C22 C24 75(2) . .
C23 C22 C24 124(2) . .
C22A C22 S6 81(2) . 17_656
C23 C22 S6 60.7(16) . 17_656
C24 C22 S6 145(2) . 17_656
C22A C22 S6 49.2(19) . .
C23 C22 S6 117(2) . .
C24 C22 S6 116(2) . .
S6 C22 S6 60.9(12) 17_656 .
C20 C19A S5 72.0(19) . 25_554
C20 C19A C19 112(2) . 25_554
S5 C19A C19 44.2(14) 25_554 25_554
C20 C19A C20A 14.8(17) . .
S5 C19A C20A 58.3(13) 25_554 .
C19 C19A C20A 100.8(18) 25_554 .
S5 C19 C20A 54.5(18) . .
S5 C19 C19A 55.6(16) . 25_554
C20A C19 C19A 106(2) . 25_554

loop_
_geom_bond_atom_site_label_1
_geom_bond_atom_site_label_2
_geom_bond_distance
_geom_bond_site_symmetry_2
Zn1 O12 1.953(10) .
Zn1 O8 1.955(10) .
Zn1 O3 1.969(12) .
Zn1 O15 2.101(10) .
Zn1 O16 2.345(13) .
Zn1 C24 2.546(14) .
Zn2 O11 1.972(9) 20
Zn2 O10 2.003(12) .
Zn2 O1 2.058(10) .
Zn2 O14 2.121(11) .
Zn2 O4 2.132(11) 20
Zn2 O15 2.282(10) 20
Zn3 O2 1.891(11) .
Zn3 O5 1.909(14) 10_554
Zn3 O9 1.947(11) .
Zn3 O13 2.117(15) .
S1 C1 1.666(15) .
S1 C4 1.698(15) .
S2 C7 1.34(2) .
S2 C10 1.65(2) .
S3 S3 0.29(11) 4
S3 C13 1.54(4) .
S3 C13 1.74(4) 4
S4 S4 0.40(4) 4_655
S4 C16 1.68(2) 4_655
S4 C16 1.70(2) .
S6 C23A 1.20(3) .
S6 C22A 1.24(3) .
S6 C23 1.48(3) 17_656
S6 C22 1.53(3) 17_656
S6 S6 1.612(15) 17_656
S6 C22 1.64(3) .
S6 C22A 1.74(3) 17_656
S5 C19 1.09(3) .
S5 C20A 1.17(3) .
S5 C19A 1.29(3) 25_554
S5 C20 1.51(3) 25_554
S5 C20 1.73(3) .
S5 C20A 1.75(3) 25_554
S5 S5 1.764(15) 25_554
O1 C5 1.250(17) .
O2 C5 1.313(18) .
O12 C18 1.258(15) .
O11 C18 1.261(14) .
O11 Zn2 1.972(9) 28
O3 C6 1.189(17) .
O4 C6 1.289(17) .
O4 Zn2 2.132(11) 28
O16 C24 1.194(18) .
O6 C11 1.30(3) .
O15 C24 1.252(17) .
O15 Zn2 2.282(10) 28
O14 C21 1.206(17) .
O13 C21 1.287(17) .
O10 C15 1.214(16) .
O9 C15 1.234(16) .
O8 C12 1.44(2) .
O7 C12 1.25(2) .
O5 C11 1.12(2) .
O5 Zn3 1.909(14) 10
C18 C16 1.481(17) .
C15 C13 1.444(18) .
C5 C1 1.47(2) .
C1 C2 1.354(19) .
C16 C17 1.375(17) .
C16 S4 1.68(2) 4_655
C6 C4 1.46(2) .
C13 C14 1.337(18) .
C13 S3 1.74(4) 4
C12 C10 1.39(2) .
C2 C3 1.30(2) .
C4 C3 1.37(2) .
C10 C9 1.41(3) .
C14 C14 1.52(3) 4
C17 C17 1.38(3) 4_655
C7 C8 1.44(3) .
C7 C11 1.71(3) .
C9 C8 1.50(3) .
C21 C20 1.41(3) .
C21 C20A 1.55(3) .
C20 C20A 0.87(3) .
C20 C19A 1.28(4) .
C20 S5 1.51(3) 25_554
C20A C19 1.40(4) .
C20A S5 1.75(3) 25_554
C20A C19A 2.04(4) .
C24 C22 1.51(3) .
C24 C22A 1.63(3) .
C23A C23 1.32(4) 17_656
C23A C22A 1.41(4) .
C23 C23A 1.32(4) 17_656
C23 C22 1.39(4) .
C23 S6 1.48(3) 17_656
C22A C22 1.11(4) .
C22A S6 1.74(3) 17_656
C22 S6 1.53(3) 17_656
C19A S5 1.29(3) 25_554
C19A C19 1.54(4) 25_554
C19 C19A 1.54(4) 25_554

loop_
_platon_squeeze_void_nr
_platon_squeeze_void_average_x
_platon_squeeze_void_average_y
_platon_squeeze_void_average_z
_platon_squeeze_void_volume
_platon_squeeze_void_count_electrons
1 0.026 0.059 -0.009 21469.5 4190.1
